data_4061646
_journal_name_full Organometallics
_journal_paper_doi 10.1021/om0504708
_journal_year 2005
_chemical_formula_sum 'C94 H90 N2 O10 P4 Pd3 Re2'
_chemical_formula_weight 2223.16
_space_group_IT_number 19
_symmetry_cell_setting orthorhombic
_symmetry_space_group_name_Hall 'P 2ac 2ab'
_symmetry_space_group_name_H-M 'P 21 21 21'
_cell_angle_alpha 90.00
_cell_angle_beta 90.00
_cell_angle_gamma 90.00
_cell_formula_units_Z 4
_cell_length_a 14.63350(10)
_cell_length_b 23.3173(2)
_cell_length_c 25.5322(2)
_cell_measurement_temperature 173(2)
_cell_volume 8711.94(12)
_diffrn_ambient_temperature 173(2)
_exptl_crystal_density_diffrn 1.695
_cod_depositor_comments
;
The following automatic conversions were performed:
'_symmetry_cell_setting' value 'Orthorhombic' changed to 'orthorhombic'
according to '/home/saulius/struct/CIF-dictionaries/cif_core.dic'
dictionary named 'cif_core.dic' version 2.4.1 from 2010-06-29.

Automatic conversion script
Id: cif_fix_enum 1527 2010-12-29 10:47:43Z saulius 
;
_cod_database_code 4061646

loop_
_symmetry_equiv_pos_as_xyz
'x, y, z'
'-x+1/2, -y, z+1/2'
'-x, y+1/2, -z+1/2'
'x+1/2, -y+1/2, -z'

loop_
_atom_site_label
_atom_site_type_symbol
_atom_site_fract_x
_atom_site_fract_y
_atom_site_fract_z
_atom_site_U_iso_or_equiv
_atom_site_adp_type
_atom_site_occupancy
_atom_site_symmetry_multiplicity
_atom_site_calc_flag
_atom_site_refinement_flags
_atom_site_disorder_assembly
_atom_site_disorder_group
Re1 Re 0.653613(14) 1.156929(9) 0.388784(8) 0.02720(5) Uani 1 1 d . . .
Pd1 Pd 0.68406(3) 0.999707(17) 0.439522(15) 0.02663(9) Uani 1 1 d . . .
P1 P 0.59426(10) 1.02338(6) 0.37395(5) 0.0269(3) Uani 1 1 d . . .
N1 N 0.6502(3) 1.1859(2) 0.32515(19) 0.0354(10) Uani 1 1 d . . .
O1 O 0.6576(4) 1.2056(2) 0.28206(17) 0.0599(13) Uani 1 1 d . . .
C1 C 0.5439(4) 1.0929(2) 0.3817(2) 0.0293(11) Uani 1 1 d . . .
H1A H 0.5051 1.0936 0.4134 0.035 Uiso 1 1 calc R . .
H1B H 0.5050 1.1019 0.3510 0.035 Uiso 1 1 calc R . .
Re2 Re 0.496184(14) 0.837501(8) 0.703372(7) 0.02698(5) Uani 1 1 d . . .
Pd2 Pd 0.46906(3) 0.985959(16) 0.633522(15) 0.02573(9) Uani 1 1 d . . .
P2 P 0.54417(10) 1.22232(6) 0.41999(6) 0.0294(3) Uani 1 1 d . . .
N2 N 0.4244(4) 0.7950(2) 0.74287(19) 0.0377(11) Uani 1 1 d . . .
O2 O 0.3789(4) 0.7655(2) 0.7716(2) 0.0667(15) Uani 1 1 d . . .
C2 C 0.4059(4) 0.8462(2) 0.6365(2) 0.0362(13) Uani 1 1 d . . .
H2A H 0.4396 0.8363 0.6040 0.043 Uiso 1 1 calc R . .
H2B H 0.3541 0.8192 0.6401 0.043 Uiso 1 1 calc R . .
Pd3 Pd 0.58001(3) 0.992126(18) 0.538022(15) 0.02951(9) Uani 1 1 d . . .
P3 P 0.36324(10) 0.91818(5) 0.63182(5) 0.0265(3) Uani 1 1 d . . .
P4 P 0.55621(10) 0.75449(6) 0.66588(5) 0.0260(3) Uani 1 1 d . . .
C11 C 0.7286(4) 1.0795(2) 0.4313(2) 0.0284(11) Uani 1 1 d . . .
C12 C 0.7135(4) 1.1254(2) 0.4662(2) 0.0334(12) Uani 1 1 d . . .
H12A H 0.6789 1.1224 0.4999 0.040 Uiso 1 1 calc R . .
C13 C 0.7612(4) 1.1752(3) 0.4487(2) 0.0391(14) Uani 1 1 d . . .
H13A H 0.7692 1.2118 0.4686 0.047 Uiso 1 1 calc R . .
C14 C 0.8047(4) 1.1603(3) 0.4014(2) 0.0373(12) Uani 1 1 d . . .
H14A H 0.8485 1.1851 0.3815 0.045 Uiso 1 1 calc R . .
C15 C 0.7843(4) 1.1010(2) 0.3897(2) 0.0318(12) Uani 1 1 d . . .
H15A H 0.8090 1.0783 0.3597 0.038 Uiso 1 1 calc R . .
C21 C 0.5281(4) 0.9341(2) 0.6847(2) 0.0317(12) Uani 1 1 d . . .
C22 C 0.6047(4) 0.8993(2) 0.6757(2) 0.0352(13) Uani 1 1 d . . .
H22A H 0.6387 0.8964 0.6418 0.042 Uiso 1 1 calc R . .
C23 C 0.6330(4) 0.8738(3) 0.7246(3) 0.0427(15) Uani 1 1 d . . .
H23A H 0.6904 0.8516 0.7309 0.051 Uiso 1 1 calc R . .
C24 C 0.5701(5) 0.8918(3) 0.7627(2) 0.0441(16) Uani 1 1 d . . .
H24A H 0.5743 0.8835 0.8010 0.053 Uiso 1 1 calc R . .
C25 C 0.5045(5) 0.9287(2) 0.7387(2) 0.0379(13) Uani 1 1 d . . .
H25A H 0.4540 0.9495 0.7570 0.045 Uiso 1 1 calc R . .
C31 C 0.5010(4) 0.9728(2) 0.3629(2) 0.0355(12) Uani 1 1 d . . .
C32 C 0.5058(6) 0.9296(3) 0.3258(3) 0.0536(17) Uani 1 1 d . . .
H32A H 0.5605 0.9238 0.3065 0.064 Uiso 1 1 calc R . .
C33 C 0.4304(6) 0.8946(3) 0.3169(3) 0.064(2) Uani 1 1 d . . .
H33A H 0.4349 0.8645 0.2920 0.076 Uiso 1 1 calc R . .
C34 C 0.3497(6) 0.9025(3) 0.3434(3) 0.062(2) Uani 1 1 d . . .
H34A H 0.2977 0.8796 0.3360 0.074 Uiso 1 1 calc R . .
C35 C 0.3467(5) 0.9443(3) 0.3804(3) 0.061(2) Uani 1 1 d . . .
H35A H 0.2918 0.9500 0.3996 0.073 Uiso 1 1 calc R . .
C36 C 0.4208(4) 0.9783(3) 0.3908(3) 0.0462(15) Uani 1 1 d . . .
H36A H 0.4169 1.0062 0.4179 0.055 Uiso 1 1 calc R . .
C41 C 0.6527(4) 1.0206(2) 0.3119(2) 0.0321(12) Uani 1 1 d . . .
C42 C 0.6206(5) 1.0514(3) 0.2696(2) 0.0455(16) Uani 1 1 d . . .
H42A H 0.5708 1.0771 0.2742 0.055 Uiso 1 1 calc R . .
C43 C 0.6600(6) 1.0455(3) 0.2201(3) 0.0568(19) Uani 1 1 d . . .
H43A H 0.6360 1.0661 0.1911 0.068 Uiso 1 1 calc R . .
C44 C 0.7335(5) 1.0098(3) 0.2136(3) 0.057(2) Uani 1 1 d . . .
H44A H 0.7603 1.0054 0.1799 0.069 Uiso 1 1 calc R . .
C45 C 0.7686(5) 0.9802(3) 0.2557(3) 0.0544(18) Uani 1 1 d . . .
H45A H 0.8206 0.9563 0.2512 0.065 Uiso 1 1 calc R . .
C46 C 0.7284(4) 0.9852(3) 0.3046(2) 0.0431(14) Uani 1 1 d . . .
H46A H 0.7526 0.9644 0.3334 0.052 Uiso 1 1 calc R . .
C51 C 0.5610(4) 1.2968(2) 0.3970(2) 0.0385(13) Uani 1 1 d . . .
C52 C 0.6455(5) 1.3204(3) 0.3994(3) 0.0515(17) Uani 1 1 d . . .
H52A H 0.6950 1.2988 0.4133 0.062 Uiso 1 1 calc R . .
C53 C 0.6606(6) 1.3769(3) 0.3814(3) 0.064(2) Uani 1 1 d . . .
H53A H 0.7200 1.3932 0.3834 0.076 Uiso 1 1 calc R . .
C54 C 0.5898(7) 1.4084(3) 0.3612(3) 0.067(2) Uani 1 1 d . . .
H54A H 0.5997 1.4461 0.3483 0.080 Uiso 1 1 calc R . .
C55 C 0.5057(7) 1.3848(3) 0.3601(4) 0.077(3) Uani 1 1 d . . .
H55A H 0.4558 1.4068 0.3473 0.092 Uiso 1 1 calc R . .
C56 C 0.4906(6) 1.3292(3) 0.3770(3) 0.065(2) Uani 1 1 d . . .
H56A H 0.4309 1.3133 0.3749 0.078 Uiso 1 1 calc R . .
C61 C 0.4239(4) 1.2121(2) 0.4027(2) 0.0319(12) Uani 1 1 d . . .
C62 C 0.4008(4) 1.2004(3) 0.3510(2) 0.0394(14) Uani 1 1 d . . .
H62A H 0.4476 1.1938 0.3260 0.047 Uiso 1 1 calc R . .
C63 C 0.3105(5) 1.1982(3) 0.3358(3) 0.0500(17) Uani 1 1 d . . .
H63A H 0.2960 1.1913 0.3001 0.060 Uiso 1 1 calc R . .
C64 C 0.2419(5) 1.2060(3) 0.3710(3) 0.0549(18) Uani 1 1 d . . .
H64A H 0.1798 1.2034 0.3604 0.066 Uiso 1 1 calc R . .
C65 C 0.2640(5) 1.2178(4) 0.4227(3) 0.057(2) Uani 1 1 d . . .
H65A H 0.2168 1.2237 0.4477 0.069 Uiso 1 1 calc R . .
C66 C 0.3536(4) 1.2209(3) 0.4379(2) 0.0444(15) Uani 1 1 d . . .
H66A H 0.3677 1.2292 0.4734 0.053 Uiso 1 1 calc R . .
C71 C 0.5364(4) 1.2293(2) 0.4919(2) 0.0305(11) Uani 1 1 d . . .
C72 C 0.5168(4) 1.1803(2) 0.5208(2) 0.0361(13) Uani 1 1 d . . .
H72A H 0.5154 1.1439 0.5041 0.043 Uiso 1 1 calc R . .
C73 C 0.4996(4) 1.1844(3) 0.5734(2) 0.0390(13) Uani 1 1 d . . .
H73A H 0.4855 1.1508 0.5928 0.047 Uiso 1 1 calc R . .
C74 C 0.5025(4) 1.2375(3) 0.5988(2) 0.0377(13) Uani 1 1 d . . .
H74A H 0.4921 1.2399 0.6355 0.045 Uiso 1 1 calc R . .
C75 C 0.5206(4) 1.2857(3) 0.5703(2) 0.0385(13) Uani 1 1 d . . .
H75A H 0.5212 1.3222 0.5869 0.046 Uiso 1 1 calc R . .
C76 C 0.5381(4) 1.2815(2) 0.5167(2) 0.0331(12) Uani 1 1 d . . .
H76A H 0.5513 1.3152 0.4972 0.040 Uiso 1 1 calc R . .
C81 C 0.2839(4) 0.9316(2) 0.6858(2) 0.0311(12) Uani 1 1 d . . .
C82 C 0.2216(5) 0.8913(3) 0.7022(3) 0.0548(18) Uani 1 1 d . . .
H82A H 0.2235 0.8535 0.6884 0.066 Uiso 1 1 calc R . .
C83 C 0.1559(6) 0.9061(4) 0.7390(3) 0.070(2) Uani 1 1 d . . .
H83A H 0.1131 0.8782 0.7506 0.084 Uiso 1 1 calc R . .
C84 C 0.1522(6) 0.9609(4) 0.7588(3) 0.064(2) Uani 1 1 d . . .
H84A H 0.1059 0.9709 0.7832 0.077 Uiso 1 1 calc R . .
C85 C 0.2146(6) 1.0009(4) 0.7436(3) 0.069(2) Uani 1 1 d . . .
H85A H 0.2129 1.0384 0.7582 0.083 Uiso 1 1 calc R . .
C86 C 0.2800(4) 0.9870(3) 0.7072(2) 0.0442(14) Uani 1 1 d . . .
H86A H 0.3230 1.0151 0.6964 0.053 Uiso 1 1 calc R . .
C91 C 0.2864(4) 0.9214(2) 0.5751(2) 0.0308(12) Uani 1 1 d . . .
C92 C 0.2134(5) 0.9595(3) 0.5749(3) 0.0474(16) Uani 1 1 d . . .
H92A H 0.2037 0.9847 0.6036 0.057 Uiso 1 1 calc R . .
C93 C 0.1542(5) 0.9601(3) 0.5314(3) 0.0570(19) Uani 1 1 d . . .
H93A H 0.1045 0.9863 0.5307 0.068 Uiso 1 1 calc R . .
C94 C 0.1672(5) 0.9237(3) 0.4905(3) 0.0512(18) Uani 1 1 d . . .
H94A H 0.1261 0.9242 0.4616 0.061 Uiso 1 1 calc R . .
C95 C 0.2388(5) 0.8866(3) 0.4908(3) 0.0569(19) Uani 1 1 d . . .
H95A H 0.2482 0.8616 0.4619 0.068 Uiso 1 1 calc R . .
C96 C 0.2979(5) 0.8852(3) 0.5329(2) 0.0446(15) Uani 1 1 d . . .
H96A H 0.3474 0.8588 0.5328 0.054 Uiso 1 1 calc R . .
C101 C 0.5880(4) 0.7032(2) 0.7166(2) 0.0314(12) Uani 1 1 d . . .
C102 C 0.6457(5) 0.7208(3) 0.7562(2) 0.0501(17) Uani 1 1 d . . .
H10A H 0.6727 0.7578 0.7546 0.060 Uiso 1 1 calc R . .
C103 C 0.6648(6) 0.6855(3) 0.7980(3) 0.062(2) Uani 1 1 d . . .
H10B H 0.7064 0.6979 0.8243 0.075 Uiso 1 1 calc R . .
C104 C 0.6244(5) 0.6329(3) 0.8019(2) 0.0494(17) Uani 1 1 d . . .
H10C H 0.6355 0.6095 0.8317 0.059 Uiso 1 1 calc R . .
C105 C 0.5689(6) 0.6145(3) 0.7636(3) 0.060(2) Uani 1 1 d . . .
H10D H 0.5411 0.5778 0.7663 0.073 Uiso 1 1 calc R . .
C106 C 0.5516(5) 0.6490(3) 0.7198(3) 0.0520(18) Uani 1 1 d . . .
H10E H 0.5144 0.6348 0.6922 0.062 Uiso 1 1 calc R . .
C111 C 0.6582(4) 0.7638(2) 0.6258(2) 0.0304(11) Uani 1 1 d . . .
C112 C 0.6520(4) 0.7984(3) 0.5811(2) 0.0383(13) Uani 1 1 d . . .
H11A H 0.5971 0.8187 0.5740 0.046 Uiso 1 1 calc R . .
C113 C 0.7249(5) 0.8033(3) 0.5472(3) 0.0466(16) Uani 1 1 d . . .
H11B H 0.7193 0.8261 0.5166 0.056 Uiso 1 1 calc R . .
C114 C 0.8061(5) 0.7751(3) 0.5575(3) 0.0475(16) Uani 1 1 d . . .
H11C H 0.8559 0.7776 0.5337 0.057 Uiso 1 1 calc R . .
C115 C 0.8140(5) 0.7432(3) 0.6028(3) 0.0542(18) Uani 1 1 d . . .
H11D H 0.8706 0.7254 0.6112 0.065 Uiso 1 1 calc R . .
C116 C 0.7404(4) 0.7369(3) 0.6360(3) 0.0411(14) Uani 1 1 d . . .
H11E H 0.7463 0.7136 0.6664 0.049 Uiso 1 1 calc R . .
C121 C 0.4824(4) 0.7105(2) 0.6231(2) 0.0288(12) Uani 1 1 d . . .
C122 C 0.5140(4) 0.6855(3) 0.5774(2) 0.0398(13) Uani 1 1 d . . .
H12B H 0.5747 0.6925 0.5659 0.048 Uiso 1 1 calc R . .
C123 C 0.4565(5) 0.6500(3) 0.5480(3) 0.0498(16) Uani 1 1 d . . .
H12C H 0.4776 0.6339 0.5161 0.060 Uiso 1 1 calc R . .
C124 C 0.3702(5) 0.6385(3) 0.5652(2) 0.0434(15) Uani 1 1 d . . .
H12D H 0.3321 0.6132 0.5459 0.052 Uiso 1 1 calc R . .
C125 C 0.3381(4) 0.6635(3) 0.6105(2) 0.0423(14) Uani 1 1 d . . .
H12E H 0.2778 0.6556 0.6223 0.051 Uiso 1 1 calc R . .
C126 C 0.3935(4) 0.6997(2) 0.6388(2) 0.0362(13) Uani 1 1 d . . .
H12F H 0.3703 0.7177 0.6694 0.043 Uiso 1 1 calc R . .
O130 O 0.5348(3) 0.91842(17) 0.50673(15) 0.0384(9) Uani 1 1 d . . .
C130 C 0.5308(5) 0.8378(3) 0.4515(3) 0.0484(15) Uani 1 1 d . . .
H13B H 0.5643 0.8224 0.4214 0.073 Uiso 1 1 calc R . .
H13C H 0.4667 0.8438 0.4418 0.073 Uiso 1 1 calc R . .
H13D H 0.5341 0.8104 0.4806 0.073 Uiso 1 1 calc R . .
O131 O 0.6385(3) 0.91322(15) 0.44294(15) 0.0340(9) Uani 1 1 d . . .
C131 C 0.5725(4) 0.8938(2) 0.4680(2) 0.0351(13) Uani 1 1 d . . .
O140 O 0.6930(3) 0.95342(17) 0.56533(15) 0.0375(9) Uani 1 1 d . . .
C140 C 0.8515(5) 0.9382(3) 0.5732(2) 0.0483(16) Uani 1 1 d . . .
H14B H 0.9069 0.9444 0.5524 0.072 Uiso 1 1 calc R . .
H14C H 0.8444 0.8972 0.5806 0.072 Uiso 1 1 calc R . .
H14D H 0.8564 0.9594 0.6063 0.072 Uiso 1 1 calc R . .
O141 O 0.7822(3) 0.98117(17) 0.49891(14) 0.0333(9) Uani 1 1 d . . .
C141 C 0.7684(4) 0.9597(2) 0.5426(2) 0.0337(13) Uani 1 1 d . . .
O150 O 0.4685(3) 1.03167(18) 0.50877(15) 0.0392(9) Uani 1 1 d . . .
C150 C 0.3282(5) 1.0789(3) 0.5061(3) 0.0506(17) Uani 1 1 d . . .
H15B H 0.2805 1.0912 0.5306 0.076 Uiso 1 1 calc R . .
H15C H 0.3020 1.0524 0.4804 0.076 Uiso 1 1 calc R . .
H15D H 0.3531 1.1126 0.4880 0.076 Uiso 1 1 calc R . .
O151 O 0.3955(3) 1.04377(16) 0.58433(15) 0.0339(9) Uani 1 1 d . . .
C151 C 0.4030(4) 1.0495(2) 0.5356(2) 0.0327(12) Uani 1 1 d . . .
O160 O 0.6279(3) 1.06465(17) 0.57003(15) 0.0387(9) Uani 1 1 d . . .
C160 C 0.6787(5) 1.1243(3) 0.6389(3) 0.0513(17) Uani 1 1 d . . .
H16A H 0.6688 1.1286 0.6767 0.077 Uiso 1 1 calc R . .
H16B H 0.6616 1.1600 0.6211 0.077 Uiso 1 1 calc R . .
H16C H 0.7433 1.1160 0.6323 0.077 Uiso 1 1 calc R . .
O161 O 0.5710(3) 1.04943(16) 0.64969(14) 0.0351(9) Uani 1 1 d . . .
C161 C 0.6206(4) 1.0756(2) 0.6184(2) 0.0340(13) Uani 1 1 d . . .
C200 C -0.0310(5) 1.0707(3) 0.4903(3) 0.062(2) Uani 1 1 d D . .
H20A H 0.0081 1.1000 0.5062 0.093 Uiso 1 1 calc R . .
H20B H -0.0411 1.0396 0.5155 0.093 Uiso 1 1 calc R . .
H20C H -0.0898 1.0878 0.4806 0.093 Uiso 1 1 calc R . .
C201 C 0.0142(4) 1.0474(2) 0.4428(3) 0.0454(15) Uani 1 1 d D . .
C202 C 0.0997(5) 1.0657(3) 0.4271(4) 0.067(2) Uani 1 1 d D . .
H20D H 0.1304 1.0939 0.4474 0.080 Uiso 1 1 calc R . .
C203 C 0.1417(6) 1.0442(4) 0.3831(4) 0.083(3) Uani 1 1 d D . .
H20E H 0.2004 1.0575 0.3728 0.099 Uiso 1 1 calc R . .
C204 C 0.0966(6) 1.0029(4) 0.3541(3) 0.081(3) Uani 1 1 d D . .
H20F H 0.1245 0.9876 0.3236 0.097 Uiso 1 1 calc R . .
C205 C 0.0115(6) 0.9839(4) 0.3692(3) 0.070(2) Uani 1 1 d D . .
H20G H -0.0188 0.9549 0.3497 0.084 Uiso 1 1 calc R . .
C206 C -0.0289(5) 1.0070(3) 0.4126(3) 0.0528(17) Uani 1 1 d D . .
H20H H -0.0885 0.9947 0.4221 0.063 Uiso 1 1 calc R . .
C300 C 0.1454(13) 0.6996(5) 0.7200(7) 0.182(10) Uani 1 1 d D . .
H30A H 0.2034 0.6882 0.7040 0.273 Uiso 1 1 calc R . .
H30B H 0.1046 0.6662 0.7218 0.273 Uiso 1 1 calc R . .
H30C H 0.1567 0.7140 0.7555 0.273 Uiso 1 1 calc R . .
C301 C 0.1032(11) 0.7439(7) 0.6890(6) 0.193(12) Uani 1 1 d D . .
C302 C 0.1458(8) 0.7578(5) 0.6464(6) 0.113(5) Uani 1 1 d D . .
H30D H 0.2017 0.7405 0.6360 0.135 Uiso 1 1 calc R . .
C303 C 0.1022(12) 0.8010(6) 0.6168(7) 0.171(8) Uani 1 1 d D . .
H30E H 0.1293 0.8138 0.5851 0.206 Uiso 1 1 calc R . .
C304 C 0.0232(10) 0.8242(7) 0.6327(7) 0.157(7) Uani 1 1 d D . .
H30F H -0.0076 0.8545 0.6152 0.188 Uiso 1 1 calc R . .
C305 C -0.0093(11) 0.7964(10) 0.6808(6) 0.189(11) Uani 1 1 d D . .
H30G H -0.0681 0.8099 0.6906 0.227 Uiso 1 1 calc R . .
C306 C 0.0223(9) 0.7566(7) 0.7151(8) 0.190(11) Uani 1 1 d D . .
H30H H -0.0027 0.7420 0.7467 0.228 Uiso 1 1 calc R . .

loop_
_atom_site_aniso_label
_atom_site_aniso_U_11
_atom_site_aniso_U_22
_atom_site_aniso_U_33
_atom_site_aniso_U_23
_atom_site_aniso_U_13
_atom_site_aniso_U_12
Re1 0.02260(10) 0.02884(10) 0.03017(10) -0.00070(9) 0.00116(8) -0.00172(9)
Pd1 0.0254(2) 0.0297(2) 0.02476(18) 0.00093(15) -0.00019(15) 0.00156(16)
P1 0.0260(7) 0.0276(6) 0.0271(7) -0.0003(5) -0.0007(5) -0.0013(5)
N1 0.029(3) 0.037(2) 0.040(3) 0.003(2) 0.006(2) -0.003(2)
O1 0.073(4) 0.071(3) 0.036(2) 0.020(2) 0.009(2) -0.008(3)
C1 0.020(3) 0.033(3) 0.035(3) -0.002(2) 0.001(2) -0.007(2)
Re2 0.02820(11) 0.02464(9) 0.02810(10) -0.00107(8) -0.00310(8) 0.00290(9)
Pd2 0.0286(2) 0.02343(18) 0.02518(18) -0.00118(15) 0.00063(15) 0.00297(16)
P2 0.0267(7) 0.0273(7) 0.0340(7) 0.0001(5) 0.0012(6) -0.0002(6)
N2 0.039(3) 0.039(3) 0.035(3) -0.004(2) 0.011(2) -0.001(2)
O2 0.068(4) 0.076(4) 0.056(3) 0.004(3) 0.029(3) -0.014(3)
C2 0.038(3) 0.027(3) 0.043(3) 0.001(2) -0.011(2) 0.004(2)
Pd3 0.0283(2) 0.0314(2) 0.0288(2) -0.00051(16) 0.00306(16) 0.00258(17)
P3 0.0293(8) 0.0252(6) 0.0251(6) -0.0012(5) -0.0019(5) 0.0034(5)
P4 0.0264(7) 0.0246(6) 0.0270(6) 0.0014(5) 0.0000(5) 0.0026(5)
C11 0.024(3) 0.035(3) 0.026(3) 0.003(2) -0.005(2) -0.002(2)
C12 0.034(3) 0.036(3) 0.030(3) -0.003(2) -0.005(2) 0.000(2)
C13 0.034(3) 0.039(3) 0.044(3) -0.004(3) -0.008(3) -0.008(3)
C14 0.029(3) 0.038(3) 0.044(3) 0.002(3) -0.003(2) -0.004(3)
C15 0.022(3) 0.036(3) 0.037(3) 0.002(2) 0.002(2) 0.002(2)
C21 0.037(3) 0.025(2) 0.033(3) 0.002(2) -0.009(2) -0.008(2)
C22 0.028(3) 0.026(3) 0.051(4) 0.007(2) -0.004(3) -0.003(2)
C23 0.037(4) 0.032(3) 0.058(4) 0.006(3) -0.020(3) -0.003(3)
C24 0.063(4) 0.032(3) 0.038(3) -0.004(2) -0.024(3) -0.006(3)
C25 0.056(4) 0.028(3) 0.030(3) -0.004(2) -0.003(3) 0.006(3)
C31 0.042(3) 0.030(3) 0.034(3) 0.009(2) -0.009(3) -0.004(3)
C32 0.060(5) 0.032(3) 0.068(4) -0.010(3) -0.013(4) -0.008(3)
C33 0.076(6) 0.035(3) 0.080(5) -0.007(3) -0.025(5) -0.007(4)
C34 0.059(5) 0.044(4) 0.082(5) 0.026(4) -0.035(5) -0.025(4)
C35 0.049(4) 0.067(5) 0.068(5) 0.028(4) -0.014(4) -0.024(4)
C36 0.038(4) 0.059(4) 0.042(3) 0.012(3) -0.004(3) -0.015(3)
C41 0.033(3) 0.037(3) 0.026(2) -0.007(2) 0.004(2) -0.005(3)
C42 0.062(4) 0.049(4) 0.026(3) 0.000(3) 0.001(3) 0.002(3)
C43 0.078(5) 0.059(4) 0.034(3) 0.001(3) 0.007(3) -0.001(4)
C44 0.066(5) 0.061(4) 0.046(4) -0.019(3) 0.025(3) -0.020(4)
C45 0.043(4) 0.066(5) 0.055(4) -0.019(4) 0.010(3) 0.000(4)
C46 0.045(4) 0.047(3) 0.037(3) -0.007(3) 0.002(3) 0.011(3)
C51 0.042(4) 0.036(3) 0.037(3) -0.002(2) 0.004(3) -0.003(3)
C52 0.055(4) 0.035(3) 0.065(4) 0.004(3) 0.010(4) -0.003(3)
C53 0.064(5) 0.045(4) 0.082(5) 0.001(4) 0.021(4) -0.010(4)
C54 0.096(7) 0.037(4) 0.067(5) 0.001(3) -0.003(5) -0.006(4)
C55 0.080(6) 0.044(4) 0.107(7) 0.019(4) -0.032(6) -0.005(4)
C56 0.076(6) 0.033(3) 0.086(5) 0.015(3) -0.021(4) -0.013(4)
C61 0.023(3) 0.031(3) 0.041(3) 0.003(2) -0.006(2) 0.005(2)
C62 0.036(3) 0.048(3) 0.034(3) -0.003(3) -0.001(2) 0.006(3)
C63 0.039(4) 0.074(5) 0.037(3) -0.004(3) -0.007(3) 0.007(3)
C64 0.030(4) 0.078(5) 0.057(4) -0.007(4) -0.010(3) 0.000(3)
C65 0.030(4) 0.091(6) 0.050(4) -0.003(4) -0.001(3) 0.009(4)
C66 0.031(3) 0.064(4) 0.037(3) -0.002(3) -0.001(3) 0.008(3)
C71 0.022(3) 0.032(3) 0.037(3) -0.001(2) -0.001(2) 0.002(2)
C72 0.036(3) 0.030(3) 0.042(3) -0.004(2) 0.009(2) 0.004(2)
C73 0.038(3) 0.039(3) 0.040(3) 0.002(2) 0.004(3) 0.002(3)
C74 0.033(3) 0.048(3) 0.033(3) -0.004(2) 0.001(2) 0.010(3)
C75 0.035(3) 0.037(3) 0.044(3) -0.009(2) -0.001(3) -0.001(3)
C76 0.029(3) 0.034(3) 0.036(3) -0.007(2) 0.004(2) 0.001(2)
C81 0.031(3) 0.039(3) 0.023(2) 0.007(2) -0.002(2) 0.003(2)
C82 0.065(5) 0.042(4) 0.057(4) 0.004(3) 0.019(4) 0.000(3)
C83 0.064(6) 0.079(6) 0.068(5) 0.020(4) 0.025(4) -0.005(5)
C84 0.063(5) 0.093(6) 0.037(4) -0.001(4) 0.017(4) 0.017(5)
C85 0.065(5) 0.074(5) 0.067(5) -0.025(4) 0.006(4) 0.010(5)
C86 0.044(4) 0.043(3) 0.045(3) -0.011(3) 0.010(3) 0.002(3)
C91 0.029(3) 0.031(3) 0.033(3) 0.004(2) -0.004(2) 0.000(2)
C92 0.045(4) 0.052(4) 0.045(4) -0.005(3) -0.007(3) 0.017(3)
C93 0.043(4) 0.071(5) 0.057(4) 0.013(4) -0.016(3) 0.017(4)
C94 0.054(5) 0.061(4) 0.038(3) 0.014(3) -0.018(3) -0.018(4)
C95 0.066(5) 0.068(5) 0.036(4) -0.006(3) -0.013(3) 0.010(4)
C96 0.050(4) 0.053(4) 0.030(3) -0.009(3) -0.006(3) 0.014(3)
C101 0.035(3) 0.028(3) 0.032(3) 0.008(2) 0.005(2) 0.005(2)
C102 0.067(5) 0.039(3) 0.045(4) 0.007(3) -0.024(3) 0.000(3)
C103 0.101(7) 0.038(3) 0.048(4) -0.003(3) -0.035(4) 0.006(4)
C104 0.065(5) 0.047(4) 0.036(3) 0.012(3) 0.003(3) 0.014(3)
C105 0.070(5) 0.044(4) 0.067(5) 0.026(3) -0.012(4) -0.010(4)
C106 0.060(4) 0.040(3) 0.056(4) 0.018(3) -0.023(3) -0.012(3)
C111 0.027(3) 0.029(3) 0.035(3) -0.003(2) 0.002(2) 0.003(2)
C112 0.032(3) 0.042(3) 0.042(3) 0.007(3) 0.004(3) 0.006(3)
C113 0.051(4) 0.042(3) 0.047(4) 0.010(3) 0.003(3) 0.000(3)
C114 0.037(4) 0.048(4) 0.057(4) 0.002(3) 0.018(3) 0.002(3)
C115 0.040(4) 0.048(4) 0.075(5) 0.013(3) 0.019(4) 0.016(3)
C116 0.035(3) 0.039(3) 0.050(3) 0.010(3) 0.005(3) 0.010(3)
C121 0.031(3) 0.024(2) 0.032(3) 0.000(2) -0.007(2) 0.003(2)
C122 0.040(4) 0.043(3) 0.036(3) -0.006(3) -0.002(3) 0.002(3)
C123 0.052(4) 0.057(4) 0.040(3) -0.012(3) -0.009(3) 0.002(3)
C124 0.049(4) 0.034(3) 0.047(3) -0.008(3) -0.018(3) 0.000(3)
C125 0.031(3) 0.035(3) 0.061(4) -0.007(3) -0.002(3) -0.001(3)
C126 0.036(3) 0.034(3) 0.038(3) -0.006(2) 0.002(3) 0.002(2)
O130 0.039(2) 0.037(2) 0.039(2) -0.0041(17) 0.0056(18) -0.0055(19)
C130 0.057(4) 0.041(3) 0.047(3) 0.000(3) -0.005(3) -0.006(3)
O131 0.037(2) 0.0303(19) 0.034(2) -0.0038(16) 0.0026(18) 0.0015(17)
C131 0.041(4) 0.031(3) 0.034(3) 0.000(2) -0.002(3) 0.005(3)
O140 0.034(2) 0.042(2) 0.037(2) 0.0041(18) 0.0017(18) 0.0099(18)
C140 0.042(4) 0.061(4) 0.042(3) 0.000(3) -0.007(3) 0.012(3)
O141 0.030(2) 0.043(2) 0.0272(18) 0.0019(17) 0.0003(15) 0.0045(17)
C141 0.037(3) 0.031(3) 0.032(3) -0.006(2) -0.002(2) 0.007(2)
O150 0.038(2) 0.047(2) 0.033(2) 0.0034(17) 0.0036(18) 0.006(2)
C150 0.046(4) 0.062(4) 0.044(4) 0.014(3) -0.006(3) 0.012(3)
O151 0.036(2) 0.031(2) 0.035(2) 0.0075(16) -0.0001(17) 0.0054(17)
C151 0.033(3) 0.028(3) 0.037(3) 0.005(2) -0.001(2) 0.000(2)
O160 0.042(3) 0.036(2) 0.038(2) -0.0005(17) 0.0060(18) -0.0020(18)
C160 0.054(4) 0.034(3) 0.066(4) -0.002(3) -0.014(3) -0.012(3)
O161 0.042(2) 0.0295(19) 0.034(2) -0.0032(16) -0.0035(18) -0.0031(18)
C161 0.033(3) 0.026(3) 0.043(3) -0.001(2) -0.010(3) 0.002(2)
C200 0.056(5) 0.046(4) 0.084(6) -0.007(4) -0.010(4) -0.002(4)
C201 0.038(4) 0.038(3) 0.060(4) 0.014(3) -0.004(3) 0.008(3)
C202 0.050(5) 0.043(4) 0.107(7) 0.023(4) -0.014(5) 0.002(3)
C203 0.058(6) 0.090(7) 0.101(7) 0.042(6) 0.033(5) 0.022(5)
C204 0.090(7) 0.097(7) 0.056(5) 0.023(5) 0.005(5) 0.042(6)
C205 0.059(5) 0.086(6) 0.066(5) -0.007(4) -0.009(4) 0.018(5)
C206 0.041(4) 0.058(4) 0.059(4) 0.011(3) -0.007(3) 0.001(3)
C300 0.27(2) 0.054(6) 0.220(18) -0.016(8) -0.168(17) 0.005(10)
C301 0.21(2) 0.20(2) 0.164(15) -0.120(15) 0.086(15) -0.167(18)
C302 0.058(6) 0.079(7) 0.201(15) -0.069(9) -0.040(8) 0.027(6)
C303 0.146(15) 0.159(15) 0.210(18) -0.107(15) -0.035(14) -0.020(13)
C304 0.116(12) 0.117(11) 0.24(2) 0.008(12) -0.072(13) 0.021(10)
C305 0.084(11) 0.32(3) 0.165(17) -0.099(18) 0.033(11) -0.078(15)
C306 0.071(9) 0.221(19) 0.28(2) -0.206(19) -0.050(11) 0.055(10)

loop_
_geom_bond_atom_site_label_1
_geom_bond_atom_site_label_2
_geom_bond_distance
_geom_bond_site_symmetry_2
_geom_bond_publ_flag
Re1 N1 1.760(5) . ?
Re1 C1 2.200(5) . ?
Re1 C14 2.236(6) . ?
Re1 C13 2.237(6) . ?
Re1 C12 2.284(6) . ?
Re1 C15 2.314(5) . ?
Re1 P2 2.3505(14) . ?
Re1 C11 2.376(5) . ?
Pd1 C11 1.983(5) . ?
Pd1 O131 2.126(4) . ?
Pd1 O141 2.133(4) . ?
Pd1 P1 2.1988(14) . ?
Pd1 Pd3 2.9452(5) . ?
P1 C1 1.793(5) . ?
P1 C41 1.802(5) . ?
P1 C31 1.826(6) . ?
N1 O1 1.197(6) . ?
Re2 N2 1.761(5) . ?
Re2 C2 2.169(5) . ?
Re2 C23 2.239(6) . ?
Re2 C24 2.250(6) . ?
Re2 C22 2.257(6) . ?
Re2 C25 2.313(5) . ?
Re2 P4 2.3311(13) . ?
Re2 C21 2.349(5) . ?
Pd2 C21 1.979(5) . ?
Pd2 O151 2.134(4) . ?
Pd2 O161 2.141(4) . ?
Pd2 P3 2.2131(15) . ?
Pd2 Pd3 2.9330(5) . ?
P2 C61 1.831(6) . ?
P2 C51 1.849(6) . ?
P2 C71 1.846(6) . ?
N2 O2 1.207(7) . ?
C2 P3 1.795(5) . ?
Pd3 O160 2.005(4) . ?
Pd3 O140 2.009(4) . ?
Pd3 O130 2.007(4) . ?
Pd3 O150 2.018(4) . ?
P3 C81 1.829(6) . ?
P3 C91 1.834(6) . ?
P4 C111 1.822(6) . ?
P4 C101 1.823(5) . ?
P4 C121 1.847(5) . ?
C11 C12 1.410(8) . ?
C11 C15 1.429(8) . ?
C12 C13 1.428(8) . ?
C13 C14 1.410(8) . ?
C14 C15 1.446(8) . ?
C21 C22 1.402(8) . ?
C21 C25 1.427(8) . ?
C22 C23 1.444(8) . ?
C23 C24 1.403(10) . ?
C24 C25 1.426(9) . ?
C31 C36 1.380(9) . ?
C31 C32 1.383(9) . ?
C32 C33 1.391(10) . ?
C33 C34 1.373(12) . ?
C34 C35 1.357(12) . ?
C35 C36 1.370(9) . ?
C41 C42 1.379(8) . ?
C41 C46 1.394(8) . ?
C42 C43 1.396(9) . ?
C43 C44 1.370(11) . ?
C44 C45 1.378(11) . ?
C45 C46 1.385(9) . ?
C51 C52 1.355(9) . ?
C51 C56 1.377(10) . ?
C52 C53 1.414(10) . ?
C53 C54 1.371(12) . ?
C54 C55 1.349(12) . ?
C55 C56 1.384(10) . ?
C61 C66 1.382(8) . ?
C61 C62 1.388(8) . ?
C62 C63 1.378(9) . ?
C63 C64 1.360(10) . ?
C64 C65 1.386(10) . ?
C65 C66 1.369(9) . ?
C71 C76 1.374(7) . ?
C71 C72 1.390(8) . ?
C72 C73 1.369(8) . ?
C73 C74 1.397(8) . ?
C74 C75 1.367(8) . ?
C75 C76 1.394(8) . ?
C81 C82 1.375(9) . ?
C81 C86 1.402(8) . ?
C82 C83 1.388(11) . ?
C83 C84 1.374(12) . ?
C84 C85 1.361(13) . ?
C85 C86 1.373(10) . ?
C91 C96 1.379(8) . ?
C91 C92 1.390(8) . ?
C92 C93 1.410(9) . ?
C93 C94 1.360(10) . ?
C94 C95 1.359(10) . ?
C95 C96 1.381(9) . ?
C101 C106 1.375(8) . ?
C101 C102 1.381(8) . ?
C102 C103 1.377(9) . ?
C103 C104 1.365(10) . ?
C104 C105 1.342(10) . ?
C105 C106 1.400(9) . ?
C111 C116 1.383(8) . ?
C111 C112 1.402(8) . ?
C112 C113 1.378(9) . ?
C113 C114 1.384(9) . ?
C114 C115 1.380(10) . ?
C115 C116 1.378(9) . ?
C121 C122 1.385(8) . ?
C121 C126 1.384(8) . ?
C122 C123 1.396(9) . ?
C123 C124 1.365(10) . ?
C124 C125 1.377(9) . ?
C125 C126 1.375(8) . ?
O130 C131 1.270(7) . ?
C130 C131 1.503(8) . ?
O131 C131 1.244(7) . ?
O140 C141 1.255(7) . ?
C140 C141 1.530(8) . ?
O141 C141 1.240(7) . ?
O150 C151 1.249(7) . ?
C150 C151 1.496(8) . ?
O151 C151 1.256(6) . ?
O160 C161 1.266(7) . ?
C160 C161 1.512(8) . ?
O161 C161 1.241(7) . ?
C200 C201 1.485(10) . ?
C201 C206 1.372(9) . ?
C201 C202 1.380(9) . ?
C202 C203 1.376(11) . ?
C203 C204 1.383(11) . ?
C204 C205 1.377(11) . ?
C205 C206 1.366(9) . ?
C300 C301 1.441(17) . ?
C301 C302 1.294(13) . ?
C301 C306 1.390(14) . ?
C302 C303 1.412(14) . ?
C303 C304 1.339(14) . ?
C304 C305 1.468(14) . ?
C305 C306 1.357(16) . ?
